data_7219155
loop_
_publ_author_name
'Yang, Yan-Yan'
'Lin, Zu-Jin'
'Liu, Tao-Tao'
'Liang, Jun'
'Cao, Rong'

_publ_section_title
;
 Synthesis, structures and physical properties of mixed-ligand
 coordination polymers based on a V-shaped dicarboxylic ligand
;
_journal_issue 6
_journal_name_full CrystEngComm
_journal_page_first 1381
_journal_paper_doi 10.1039/C4CE02163K
_journal_volume 17
_journal_year 2015
_chemical_formula_sum 'C28.5 H19.5 F6 N2.5 O4.5 Zn'
_chemical_formula_weight 648.34
_chemical_name_systematic
; 
 ? 
;
_space_group_IT_number 15
_symmetry_cell_setting monoclinic
_symmetry_space_group_name_Hall '-C 2yc'
_symmetry_space_group_name_H-M 'C 1 2/c 1'
_atom_sites_solution_hydrogens geom
_atom_sites_solution_primary direct
_atom_sites_solution_secondary difmap
_audit_creation_method SHELXL-97
_audit_update_record
;
2014-10-22 deposited with the CCDC.
2014-12-18 downloaded from the CCDC.
;
_cell_angle_alpha 90.00
_cell_angle_beta 109.779(3)
_cell_angle_gamma 90.00
_cell_formula_units_Z 8
_cell_length_a 14.4565(4)
_cell_length_b 38.2307(8)
_cell_length_c 10.0080(2)
_cell_measurement_reflns_used 4032
_cell_measurement_temperature 173(2)
_cell_measurement_theta_max 72.9140
_cell_measurement_theta_min 3.4380
_cell_volume 5204.9(2)
_computing_cell_refinement
;
CrysAlisPro, Agilent Technologies,
Version 1.171.37.31 (release 14-01-2014 CrysAlis171 .NET)
(compiled Jan 14 2014,18:38:05)
;
_computing_data_collection
;
CrysAlisPro, Agilent Technologies,
Version 1.171.37.31 (release 14-01-2014 CrysAlis171 .NET)
(compiled Jan 14 2014,18:38:05)
;
_computing_data_reduction
;
CrysAlisPro, Agilent Technologies,
Version 1.171.37.31 (release 14-01-2014 CrysAlis171 .NET)
(compiled Jan 14 2014,18:38:05)
;
_computing_structure_refinement 'SHELXL-97 (Sheldrick, 1997)'
_computing_structure_solution 'SHELXS-97 (Sheldrick, 1990)'
_diffrn_ambient_temperature 173(2)
_diffrn_detector_area_resol_mean 10.5594
_diffrn_measured_fraction_theta_full 0.965
_diffrn_measured_fraction_theta_max 0.965
_diffrn_measurement_device_type 'SuperNova, Dual, Cu at zero, Atlas'
_diffrn_measurement_method '\w scans'
_diffrn_radiation_monochromator graphite
_diffrn_radiation_source 'fine-focus sealed tube'
_diffrn_radiation_type MoK\a
_diffrn_radiation_wavelength 0.71073
_diffrn_reflns_av_R_equivalents 0.0280
_diffrn_reflns_av_sigmaI/netI 0.0731
_diffrn_reflns_limit_h_max 13
_diffrn_reflns_limit_h_min -17
_diffrn_reflns_limit_k_max 46
_diffrn_reflns_limit_k_min -46
_diffrn_reflns_limit_l_max 12
_diffrn_reflns_limit_l_min -8
_diffrn_reflns_number 10556
_diffrn_reflns_theta_full 26.25
_diffrn_reflns_theta_max 26.25
_diffrn_reflns_theta_min 1.59
_exptl_absorpt_coefficient_mu 1.030
_exptl_absorpt_correction_T_max 0.9221
_exptl_absorpt_correction_T_min 0.9040
_exptl_absorpt_correction_type multi-scan
_exptl_absorpt_process_details
;
CrysAlisPro, Agilent Technologies,
Version 1.171.37.31 (release 14-01-2014 CrysAlis171 .NET)
(compiled Jan 14 2014,18:38:05)
Empirical absorption correction using spherical harmonics,
 implemented in SCALE3 ABSPACK scaling algorithm.
;
_exptl_crystal_colour colorless
_exptl_crystal_density_diffrn 1.655
_exptl_crystal_density_method 'not measured'
_exptl_crystal_description acicular
_exptl_crystal_F_000 2624
_exptl_crystal_size_max 0.10
_exptl_crystal_size_mid 0.09
_exptl_crystal_size_min 0.08
_refine_diff_density_max 0.347
_refine_diff_density_min -0.753
_refine_diff_density_rms 0.074
_refine_ls_extinction_method none
_refine_ls_goodness_of_fit_ref 0.949
_refine_ls_hydrogen_treatment mixed
_refine_ls_matrix_type full
_refine_ls_number_parameters 408
_refine_ls_number_reflns 5085
_refine_ls_number_restraints 6
_refine_ls_restrained_S_all 0.953
_refine_ls_R_factor_all 0.0612
_refine_ls_R_factor_gt 0.0389
_refine_ls_shift/su_max 0.001
_refine_ls_shift/su_mean 0.000
_refine_ls_structure_factor_coef Fsqd
_refine_ls_weighting_details 'calc w=1/[\s^2^(Fo^2^)+(0.0445P)^2^+0.0000P] where P=(Fo^2^+2Fc^2^)/3'
_refine_ls_weighting_scheme calc
_refine_ls_wR_factor_gt 0.0987
_refine_ls_wR_factor_ref 0.1091
_reflns_number_gt 3529
_reflns_number_total 5085
_reflns_threshold_expression >2sigma(I)
_cod_data_source_file c4ce02163k2.cif
_cod_data_source_block 4
_cod_depositor_comments 'Adding full bibliography for 7219152--7219155.cif.'
_cod_original_formula_sum 'C28.50 H19.50 F6 N2.50 O4.50 Zn'
_cod_database_code 7219155

loop_
_symmetry_equiv_pos_as_xyz
'x, y, z'
'-x, y, -z+1/2'
'x+1/2, y+1/2, z'
'-x+1/2, y+1/2, -z+1/2'
'-x, -y, -z'
'x, -y, z-1/2'
'-x+1/2, -y+1/2, -z'
'x+1/2, -y+1/2, z-1/2'

loop_
_atom_site_label
_atom_site_type_symbol
_atom_site_fract_x
_atom_site_fract_y
_atom_site_fract_z
_atom_site_U_iso_or_equiv
_atom_site_adp_type
_atom_site_occupancy
_atom_site_symmetry_multiplicity
_atom_site_calc_flag
_atom_site_refinement_flags
_atom_site_disorder_assembly
_atom_site_disorder_group
Zn1 Zn 0.87170(3) 0.171143(11) 0.78638(4) 0.02830(13) Uani 1 1 d . . .
F1 F 0.27197(13) 0.01420(5) 0.2745(2) 0.0267(5) Uani 1 1 d . . .
O1 O -0.03949(16) 0.13310(6) -0.0988(2) 0.0210(5) Uani 1 1 d . . .
C1 C 0.0506(2) 0.14024(8) -0.0604(3) 0.0200(7) Uani 1 1 d . . .
F2 F 0.40491(14) 0.03729(5) 0.2658(2) 0.0279(5) Uani 1 1 d . . .
O2 O 0.08580(17) 0.16564(6) -0.1067(2) 0.0233(5) Uani 1 1 d . . .
C2 C 0.1202(2) 0.11871(8) 0.0566(3) 0.0187(7) Uani 1 1 d . . .
F3 F 0.40547(14) 0.00878(5) 0.4518(2) 0.0335(5) Uani 1 1 d . . .
O3 O 0.64682(17) 0.18881(6) 0.7122(2) 0.0241(5) Uani 1 1 d . . .
C3 C 0.2207(2) 0.12177(8) 0.0851(3) 0.0194(7) Uani 1 1 d . . .
H3 H 0.2446 0.1357 0.0253 0.023 Uiso 1 1 calc R . .
F4 F 0.22407(16) 0.02948(5) 0.5003(2) 0.0320(5) Uani 1 1 d . . .
O4 O 0.74874(16) 0.14526(6) 0.7120(2) 0.0234(5) Uani 1 1 d . . .
C4 C 0.2864(2) 0.10454(8) 0.2003(3) 0.0176(7) Uani 1 1 d . . .
H4 H 0.3551 0.1066 0.2183 0.021 Uiso 1 1 calc R . .
F5 F 0.24493(16) 0.08324(5) 0.5702(2) 0.0299(5) Uani 1 1 d . . .
C5 C 0.2523(2) 0.08429(8) 0.2900(3) 0.0147(6) Uani 1 1 d . . .
F6 F 0.36157(16) 0.04591(6) 0.6517(2) 0.0343(5) Uani 1 1 d . . .
C6 C 0.1512(2) 0.08002(8) 0.2571(3) 0.0187(7) Uani 1 1 d . . .
H6 H 0.1270 0.0654 0.3145 0.022 Uiso 1 1 calc R . .
C7 C 0.0860(2) 0.09702(8) 0.1414(3) 0.0207(7) Uani 1 1 d . . .
H7 H 0.0172 0.0939 0.1197 0.025 Uiso 1 1 calc R . .
C8 C 0.3295(2) 0.06537(8) 0.4144(3) 0.0144(6) Uani 1 1 d . . .
C9 C 0.2892(3) 0.05591(9) 0.5343(4) 0.0259(8) Uani 1 1 d . . .
C10 C 0.3533(2) 0.03104(9) 0.3518(4) 0.0236(8) Uani 1 1 d . . .
C11 C 0.4202(2) 0.08881(8) 0.4818(3) 0.0155(6) Uani 1 1 d . . .
C12 C 0.4045(2) 0.12343(8) 0.5158(3) 0.0167(6) Uani 1 1 d . . .
H12 H 0.3393 0.1319 0.4933 0.020 Uiso 1 1 calc R . .
C13 C 0.4825(2) 0.14527(8) 0.5812(3) 0.0169(7) Uani 1 1 d . . .
H13 H 0.4700 0.1685 0.6043 0.020 Uiso 1 1 calc R . .
C14 C 0.5792(2) 0.13402(8) 0.6141(3) 0.0166(7) Uani 1 1 d . . .
C15 C 0.5951(2) 0.09975(8) 0.5806(3) 0.0188(7) Uani 1 1 d . . .
H15 H 0.6605 0.0914 0.6028 0.023 Uiso 1 1 calc R . .
C16 C 0.5168(2) 0.07746(8) 0.5151(3) 0.0181(7) Uani 1 1 d . . .
H16 H 0.5295 0.0542 0.4928 0.022 Uiso 1 1 calc R . .
C17 C 0.6640(2) 0.15848(8) 0.6860(3) 0.0163(6) Uani 1 1 d . . .
C18 C 0.8731(3) 0.23951(9) 0.6259(4) 0.0250(8) Uani 1 1 d . . .
H18 H 0.8741 0.2243 0.5512 0.030 Uiso 1 1 calc R . .
C19 C 0.8708(3) 0.27524(9) 0.6031(4) 0.0277(8) Uani 1 1 d . . .
H19 H 0.8695 0.2845 0.5144 0.033 Uiso 1 1 calc R . .
C20 C 0.8704(3) 0.29701(9) 0.7127(4) 0.0293(8) Uani 1 1 d . . .
H20 H 0.8703 0.3217 0.7008 0.035 Uiso 1 1 calc R . .
N1 N 0.87402(19) 0.22545(7) 0.7487(3) 0.0198(6) Uani 1 1 d . . .
C21 C 0.8703(2) 0.28313(9) 0.8389(4) 0.0247(8) Uani 1 1 d . . .
H21 H 0.8690 0.2980 0.9143 0.030 Uiso 1 1 calc R . .
C22 C 0.8723(2) 0.24686(8) 0.8550(4) 0.0200(7) Uani 1 1 d . . .
C23 C 0.8731(2) 0.22931(8) 0.9877(3) 0.0195(7) Uani 1 1 d . . .
C24 C 0.8734(2) 0.24746(9) 1.1082(4) 0.0255(8) Uani 1 1 d . . .
H24 H 0.8744 0.2723 1.1094 0.031 Uiso 1 1 calc R . .
N2 N 0.87251(19) 0.19414(7) 0.9836(3) 0.0204(6) Uani 1 1 d . . .
C25 C 0.8723(3) 0.22902(10) 1.2257(4) 0.0288(8) Uani 1 1 d . . .
H25 H 0.8719 0.2410 1.3088 0.035 Uiso 1 1 calc R . .
C26 C 0.8717(3) 0.19287(10) 1.2211(4) 0.0282(8) Uani 1 1 d . . .
H26 H 0.8711 0.1795 1.3009 0.034 Uiso 1 1 calc R . .
C27 C 0.8720(2) 0.17644(9) 1.0976(4) 0.0257(8) Uani 1 1 d . . .
H27 H 0.8719 0.1516 1.0944 0.031 Uiso 1 1 calc R . .
O5 O 1.0250(4) -0.02046(14) 0.8352(7) 0.0486(16) Uani 0.50 1 d P A -1
N3 N 0.9610(5) 0.03122(18) 0.7307(8) 0.0377(16) Uani 0.50 1 d P A -1
C28 C 0.9663(5) 0.0036(2) 0.8152(9) 0.036(2) Uani 0.50 1 d PU A -1
H28A H 0.9203 0.0026 0.8640 0.044 Uiso 0.50 1 calc PR A -1
C29 C 0.8858(6) 0.0563(2) 0.7082(10) 0.042(2) Uani 0.50 1 d P A -1
H29A H 0.8406 0.0489 0.7568 0.062 Uiso 0.50 1 calc PR A -1
H29B H 0.8499 0.0585 0.6062 0.062 Uiso 0.50 1 calc PR A -1
H29C H 0.9148 0.0789 0.7460 0.062 Uiso 0.50 1 calc PR A -1
C30 C 1.0300(10) 0.0356(3) 0.6607(17) 0.095(4) Uani 0.50 1 d PU A -1
H30A H 1.0846 0.0192 0.7001 0.143 Uiso 0.50 1 calc PR A -1
H30B H 1.0552 0.0596 0.6742 0.143 Uiso 0.50 1 calc PR A -1
H30C H 0.9983 0.0310 0.5591 0.143 Uiso 0.50 1 calc PR A -1

loop_
_atom_site_aniso_label
_atom_site_aniso_U_11
_atom_site_aniso_U_22
_atom_site_aniso_U_33
_atom_site_aniso_U_23
_atom_site_aniso_U_13
_atom_site_aniso_U_12
Zn1 0.0267(2) 0.0206(2) 0.0273(2) -0.00302(19) -0.00452(17) 0.00326(19)
F1 0.0144(9) 0.0201(10) 0.0376(12) -0.0081(9) -0.0017(8) -0.0012(8)
O1 0.0147(11) 0.0152(11) 0.0237(12) 0.0023(10) -0.0057(9) 0.0039(9)
C1 0.0225(17) 0.0123(15) 0.0161(15) -0.0010(13) -0.0055(13) 0.0010(13)
F2 0.0195(9) 0.0298(11) 0.0352(11) -0.0155(9) 0.0104(9) 0.0008(9)
O2 0.0285(13) 0.0158(11) 0.0153(11) 0.0046(9) -0.0061(10) -0.0054(10)
C2 0.0168(15) 0.0142(15) 0.0192(16) 0.0031(13) -0.0017(13) -0.0027(13)
F3 0.0208(10) 0.0155(10) 0.0500(14) 0.0020(9) -0.0065(10) 0.0087(8)
O3 0.0251(13) 0.0141(11) 0.0311(13) -0.0062(10) 0.0069(11) 0.0013(10)
C3 0.0162(15) 0.0216(16) 0.0166(15) 0.0059(13) 0.0006(13) -0.0053(13)
F4 0.0333(12) 0.0286(11) 0.0337(12) 0.0157(10) 0.0107(10) -0.0044(10)
O4 0.0165(11) 0.0179(11) 0.0269(13) -0.0075(10) -0.0041(10) 0.0013(10)
C4 0.0120(15) 0.0240(17) 0.0146(15) 0.0047(13) 0.0019(12) -0.0021(13)
F5 0.0390(12) 0.0327(11) 0.0273(11) 0.0043(9) 0.0235(10) 0.0033(10)
C5 0.0133(14) 0.0141(14) 0.0146(15) 0.0016(12) 0.0021(12) 0.0008(12)
F6 0.0405(13) 0.0360(12) 0.0201(10) 0.0152(9) 0.0019(9) 0.0005(10)
C6 0.0152(15) 0.0161(15) 0.0256(17) 0.0061(14) 0.0081(13) 0.0005(13)
C7 0.0112(14) 0.0170(16) 0.0303(18) 0.0053(14) 0.0023(14) -0.0012(13)
C8 0.0120(14) 0.0146(15) 0.0153(15) 0.0032(12) 0.0029(12) 0.0038(12)
C9 0.0285(18) 0.0247(18) 0.0221(18) 0.0100(15) 0.0055(15) -0.0002(16)
C10 0.0148(16) 0.0198(17) 0.0303(19) -0.0033(15) -0.0002(14) 0.0027(14)
C11 0.0160(15) 0.0178(16) 0.0098(14) 0.0020(12) 0.0005(12) 0.0019(13)
C12 0.0163(15) 0.0183(16) 0.0154(15) 0.0025(13) 0.0052(12) 0.0067(13)
C13 0.0225(16) 0.0142(15) 0.0128(15) 0.0023(12) 0.0043(13) 0.0046(13)
C14 0.0202(16) 0.0178(15) 0.0094(14) 0.0009(12) 0.0020(12) 0.0025(13)
C15 0.0166(16) 0.0170(16) 0.0187(16) -0.0016(13) 0.0007(13) 0.0066(13)
C16 0.0162(16) 0.0153(15) 0.0197(16) -0.0041(13) 0.0018(13) 0.0044(13)
C17 0.0182(16) 0.0180(15) 0.0096(14) 0.0009(12) 0.0005(12) 0.0001(13)
C18 0.0245(18) 0.0208(17) 0.0231(18) -0.0011(15) -0.0006(14) 0.0036(15)
C19 0.0263(19) 0.0212(17) 0.0297(19) 0.0055(15) 0.0017(16) 0.0037(15)
C20 0.0258(18) 0.0150(17) 0.042(2) 0.0012(16) 0.0050(17) -0.0003(15)
N1 0.0173(13) 0.0136(13) 0.0214(14) -0.0008(11) -0.0028(11) 0.0013(11)
C21 0.0213(17) 0.0166(16) 0.0319(19) -0.0065(15) 0.0035(15) 0.0005(14)
C22 0.0121(15) 0.0149(15) 0.0261(17) -0.0067(14) -0.0026(13) 0.0013(13)
C23 0.0114(15) 0.0180(16) 0.0241(17) -0.0065(14) -0.0006(13) 0.0005(13)
C24 0.0174(16) 0.0220(17) 0.034(2) -0.0071(16) 0.0050(15) 0.0006(14)
N2 0.0149(13) 0.0175(14) 0.0206(14) -0.0024(12) -0.0047(11) 0.0021(11)
C25 0.0243(18) 0.032(2) 0.030(2) -0.0059(17) 0.0094(16) 0.0013(17)
C26 0.0241(18) 0.032(2) 0.0274(19) 0.0030(16) 0.0072(15) 0.0023(16)
C27 0.0219(17) 0.0200(17) 0.0300(19) 0.0004(15) 0.0021(15) 0.0020(14)
O5 0.026(3) 0.030(3) 0.086(5) 0.016(3) 0.014(3) 0.008(3)
N3 0.035(3) 0.036(4) 0.043(4) 0.006(4) 0.015(4) -0.001(3)
C28 0.020(4) 0.024(4) 0.061(5) 0.012(4) 0.007(4) 0.003(3)
C29 0.045(5) 0.025(4) 0.063(6) 0.004(4) 0.029(5) -0.001(4)
C30 0.088(9) 0.081(8) 0.140(11) 0.049(9) 0.070(9) 0.045(7)

loop_
_atom_type_symbol
_atom_type_description
_atom_type_scat_dispersion_real
_atom_type_scat_dispersion_imag
_atom_type_scat_source
C C 0.0033 0.0016 'International Tables Vol C Tables 4.2.6.8 and 6.1.1.4'
H H 0.0000 0.0000 'International Tables Vol C Tables 4.2.6.8 and 6.1.1.4'
F F 0.0171 0.0103 'International Tables Vol C Tables 4.2.6.8 and 6.1.1.4'
N N 0.0061 0.0033 'International Tables Vol C Tables 4.2.6.8 and 6.1.1.4'
O O 0.0106 0.0060 'International Tables Vol C Tables 4.2.6.8 and 6.1.1.4'
Zn Zn 0.2839 1.4301 'International Tables Vol C Tables 4.2.6.8 and 6.1.1.4'

loop_
_geom_angle_atom_site_label_1
_geom_angle_atom_site_label_2
_geom_angle_atom_site_label_3
_geom_angle
_geom_angle_site_symmetry_1
_geom_angle_site_symmetry_3
O4 Zn1 O1 100.00(9) . 1_656
O4 Zn1 O2 96.63(9) . 2_655
O1 Zn1 O2 95.80(9) 1_656 2_655
O4 Zn1 N1 119.89(10) . .
O1 Zn1 N1 139.75(10) 1_656 .
O2 Zn1 N1 85.35(10) 2_655 .
O4 Zn1 N2 106.16(10) . .
O1 Zn1 N2 88.13(9) 1_656 .
O2 Zn1 N2 155.85(10) 2_655 .
N1 Zn1 N2 76.53(11) . .
C1 O1 Zn1 114.2(2) . 1_454
O2 C1 O1 124.3(3) . .
O2 C1 C2 117.6(3) . .
O1 C1 C2 118.0(3) . .
C1 O2 Zn1 131.8(2) . 2_655
C3 C2 C7 119.2(3) . .
C3 C2 C1 119.5(3) . .
C7 C2 C1 121.2(3) . .
C2 C3 C4 120.4(3) . .
C2 C3 H3 119.8 . .
C4 C3 H3 119.8 . .
C17 O4 Zn1 124.7(2) . .
C3 C4 C5 120.4(3) . .
C3 C4 H4 119.8 . .
C5 C4 H4 119.8 . .
C6 C5 C4 118.9(3) . .
C6 C5 C8 123.3(3) . .
C4 C5 C8 117.6(3) . .
C7 C6 C5 120.4(3) . .
C7 C6 H6 119.8 . .
C5 C6 H6 119.8 . .
C6 C7 C2 120.5(3) . .
C6 C7 H7 119.8 . .
C2 C7 H7 119.8 . .
C10 C8 C11 113.5(3) . .
C10 C8 C5 105.7(2) . .
C11 C8 C5 110.9(2) . .
C10 C8 C9 108.1(3) . .
C11 C8 C9 106.5(3) . .
C5 C8 C9 112.2(3) . .
F5 C9 F6 106.9(3) . .
F5 C9 F4 107.3(3) . .
F6 C9 F4 106.3(3) . .
F5 C9 C8 111.5(3) . .
F6 C9 C8 111.2(3) . .
F4 C9 C8 113.3(3) . .
F3 C10 F1 106.9(3) . .
F3 C10 F2 107.4(3) . .
F1 C10 F2 106.7(3) . .
F3 C10 C8 112.7(3) . .
F1 C10 C8 111.9(3) . .
F2 C10 C8 111.1(3) . .
C16 C11 C12 117.8(3) . .
C16 C11 C8 124.0(3) . .
C12 C11 C8 118.1(3) . .
C13 C12 C11 120.9(3) . .
C13 C12 H12 119.5 . .
C11 C12 H12 119.5 . .
C12 C13 C14 121.4(3) . .
C12 C13 H13 119.3 . .
C14 C13 H13 119.3 . .
C13 C14 C15 118.0(3) . .
C13 C14 C17 120.5(3) . .
C15 C14 C17 121.5(3) . .
C14 C15 C16 121.1(3) . .
C14 C15 H15 119.5 . .
C16 C15 H15 119.5 . .
C11 C16 C15 120.8(3) . .
C11 C16 H16 119.6 . .
C15 C16 H16 119.6 . .
O3 C17 O4 125.5(3) . .
O3 C17 C14 119.5(3) . .
O4 C17 C14 114.9(3) . .
N1 C18 C19 122.7(3) . .
N1 C18 H18 118.7 . .
C19 C18 H18 118.7 . .
C20 C19 C18 118.1(3) . .
C20 C19 H19 120.9 . .
C18 C19 H19 120.9 . .
C21 C20 C19 120.1(3) . .
C21 C20 H20 120.0 . .
C19 C20 H20 120.0 . .
C18 N1 C22 118.9(3) . .
C18 N1 Zn1 124.3(2) . .
C22 N1 Zn1 116.8(2) . .
C20 C21 C22 119.0(3) . .
C20 C21 H21 120.5 . .
C22 C21 H21 120.5 . .
N1 C22 C21 121.1(3) . .
N1 C22 C23 115.7(3) . .
C21 C22 C23 123.1(3) . .
N2 C23 C24 121.5(3) . .
N2 C23 C22 115.3(3) . .
C24 C23 C22 123.2(3) . .
C25 C24 C23 119.2(3) . .
C25 C24 H24 120.4 . .
C23 C24 H24 120.4 . .
C27 N2 C23 119.0(3) . .
C27 N2 Zn1 125.3(2) . .
C23 N2 Zn1 115.6(2) . .
C24 C25 C26 119.0(4) . .
C24 C25 H25 120.5 . .
C26 C25 H25 120.5 . .
C25 C26 C27 118.7(4) . .
C25 C26 H26 120.6 . .
C27 C26 H26 120.6 . .
N2 C27 C26 122.5(3) . .
N2 C27 H27 118.8 . .
C26 C27 H27 118.8 . .
C28 N3 C29 120.9(7) . .
C28 N3 C30 120.6(8) . .
C29 N3 C30 118.6(8) . .
O5 C28 N3 125.8(8) . .
O5 C28 H28A 117.1 . .
N3 C28 H28A 117.1 . .

loop_
_geom_bond_atom_site_label_1
_geom_bond_atom_site_label_2
_geom_bond_distance
_geom_bond_site_symmetry_2
Zn1 O4 1.949(2) .
Zn1 O1 2.021(2) 1_656
Zn1 O2 2.099(2) 2_655
Zn1 N1 2.113(3) .
Zn1 N2 2.157(3) .
F1 C10 1.334(4) .
O1 C1 1.257(4) .
O1 Zn1 2.021(2) 1_454
C1 O2 1.255(4) .
C1 C2 1.505(4) .
F2 C10 1.338(4) .
O2 Zn1 2.099(2) 2_655
C2 C3 1.388(4) .
C2 C7 1.392(4) .
F3 C10 1.336(4) .
O3 C17 1.232(4) .
C3 C4 1.387(4) .
C3 H3 0.9500 .
F4 C9 1.344(4) .
O4 C17 1.269(4) .
C4 C5 1.396(4) .
C4 H4 0.9500 .
F5 C9 1.337(4) .
C5 C6 1.395(4) .
C5 C8 1.542(4) .
F6 C9 1.337(4) .
C6 C7 1.383(4) .
C6 H6 0.9500 .
C7 H7 0.9500 .
C8 C10 1.543(4) .
C8 C11 1.542(4) .
C8 C9 1.543(5) .
C11 C16 1.392(4) .
C11 C12 1.404(4) .
C12 C13 1.377(4) .
C12 H12 0.9500 .
C13 C14 1.391(4) .
C13 H13 0.9500 .
C14 C15 1.391(4) .
C14 C17 1.516(4) .
C15 C16 1.391(4) .
C15 H15 0.9500 .
C16 H16 0.9500 .
C18 N1 1.338(4) .
C18 C19 1.383(5) .
C18 H18 0.9500 .
C19 C20 1.378(5) .
C19 H19 0.9500 .
C20 C21 1.370(5) .
C20 H20 0.9500 .
N1 C22 1.349(4) .
C21 C22 1.395(4) .
C21 H21 0.9500 .
C22 C23 1.484(5) .
C23 N2 1.345(4) .
C23 C24 1.390(5) .
C24 C25 1.375(5) .
C24 H24 0.9500 .
N2 C27 1.328(4) .
C25 C26 1.383(5) .
C25 H25 0.9500 .
C26 C27 1.388(5) .
C26 H26 0.9500 .
C27 H27 0.9500 .
O5 C28 1.221(9) .
N3 C28 1.339(10) .
N3 C29 1.409(10) .
N3 C30 1.409(14) .
C28 H28A 0.9500 .
C29 H29A 0.9800 .
C29 H29B 0.9800 .
C29 H29C 0.9800 .
C30 H30A 0.9800 .
C30 H30B 0.9800 .
C30 H30C 0.9800 .
